data_7119240
loop_
_publ_author_name
'Colebatch, Annie L.'
'Han, Yong-Shen'
'Hill, Anthony F.'
'Sharma, Manab'
'Shang, Rong'
'Ward, Jas S.'

_publ_section_title
;
 Rearrangement of bis(alkylidynyl)phosphines to phospha-acyls.
;
_journal_issue 11
_journal_name_full 'Chemical communications (Cambridge, England)'
_journal_page_first 1832
_journal_page_last 1835
_journal_paper_doi 10.1039/c6cc09764b
_journal_volume 53
_journal_year 2017
_chemical_formula_moiety 'C42 H49 B2 N12 O4 P W2'
_chemical_formula_sum 'C42 H49 B2 N12 O4 P W2'
_chemical_formula_weight 1206.23
_space_group_crystal_system triclinic
_space_group_IT_number 2
_space_group_name_Hall '-P 1'
_space_group_name_H-M_alt 'P -1'
_symmetry_space_group_name_Hall '-P 1'
_symmetry_space_group_name_H-M 'P -1'
_atom_sites_solution_hydrogens geom
_audit_creation_date 2016-11-28
_audit_creation_method
;
Olex2 1.2
(compiled 2016.11.24 svn.r3356 for OlexSys, GUI svn.r5267)
;
_audit_update_record
;
2016-11-28 deposited with the CCDC.
2016-12-22 downloaded from the CCDC.
;
_cell_angle_alpha 66.375(4)
_cell_angle_beta 88.740(3)
_cell_angle_gamma 84.806(3)
_cell_formula_units_Z 4
_cell_length_a 10.5139(4)
_cell_length_b 21.4625(9)
_cell_length_c 24.2130(9)
_cell_measurement_reflns_used 12680
_cell_measurement_temperature 150.01(10)
_cell_measurement_theta_max 28.9490
_cell_measurement_theta_min 1.8370
_cell_volume 4984.7(4)
_computing_cell_refinement
;
CrysAlisPro, Agilent Technologies,
Version 1.171.37.33d (release 23-04-2014 CrysAlis171 .NET)
(compiled Apr 23 2014,17:37:27)
;
_computing_data_collection
;
CrysAlisPro, Agilent Technologies,
Version 1.171.37.33d (release 23-04-2014 CrysAlis171 .NET)
(compiled Apr 23 2014,17:37:27)
;
_computing_data_reduction
;
CrysAlisPro, Agilent Technologies,
Version 1.171.37.33d (release 23-04-2014 CrysAlis171 .NET)
(compiled Apr 23 2014,17:37:27)
;
_computing_molecular_graphics 'Olex2 (Dolomanov et al., 2009)'
_computing_publication_material 'Olex2 (Dolomanov et al., 2009)'
_computing_structure_refinement 'ShelXL (Sheldrick, 2015)'
_diffrn_ambient_environment N~2~
_diffrn_ambient_temperature 150.01(10)
_diffrn_detector 'CCD plate'
_diffrn_detector_area_resol_mean 10.3744
_diffrn_detector_type Atlas
_diffrn_measured_fraction_theta_full 0.9998
_diffrn_measured_fraction_theta_max 0.8182
_diffrn_measurement_details
;
#__ type_ start__ end____ width___ exp.time_
  1 omega  -18.00   98.00   1.0000   82.6350
omega____ theta____ kappa____ phi______ frames
    -       13.9272   77.0000 -120.0000 116

#__ type_ start__ end____ width___ exp.time_
  2 omega  -20.00   95.00   1.0000   82.6350
omega____ theta____ kappa____ phi______ frames
    -       13.9272   77.0000    0.0000 115

#__ type_ start__ end____ width___ exp.time_
  3 omega  -15.00   96.00   1.0000   82.6350
omega____ theta____ kappa____ phi______ frames
    -       13.9272   77.0000  120.0000 111
;
_diffrn_measurement_device 'four-circle diffractometer'
_diffrn_measurement_device_type 'New Xcalibur, Atlas'
_diffrn_measurement_method '\f and \w scans'
_diffrn_orient_matrix_UB_11 -0.0409291000
_diffrn_orient_matrix_UB_12 0.0238280000
_diffrn_orient_matrix_UB_13 -0.0232177000
_diffrn_orient_matrix_UB_21 0.0414338000
_diffrn_orient_matrix_UB_22 0.0257536000
_diffrn_orient_matrix_UB_23 -0.0040619000
_diffrn_orient_matrix_UB_31 0.0346132000
_diffrn_orient_matrix_UB_32 -0.0089772000
_diffrn_orient_matrix_UB_33 -0.0216109000
_diffrn_radiation_monochromator graphite
_diffrn_radiation_probe x-ray
_diffrn_radiation_type 'Mo K\a'
_diffrn_radiation_wavelength 0.71073
_diffrn_reflns_av_R_equivalents 0.0501
_diffrn_reflns_av_unetI/netI 0.0937
_diffrn_reflns_Laue_measured_fraction_full 0.996
_diffrn_reflns_Laue_measured_fraction_max 0.996
_diffrn_reflns_limit_h_max 10
_diffrn_reflns_limit_h_min -13
_diffrn_reflns_limit_k_max 26
_diffrn_reflns_limit_k_min -20
_diffrn_reflns_limit_l_max 30
_diffrn_reflns_limit_l_min -22
_diffrn_reflns_number 41274
_diffrn_reflns_point_group_measured_fraction_full 0.996
_diffrn_reflns_point_group_measured_fraction_max 0.996
_diffrn_reflns_theta_full 25.242
_diffrn_reflns_theta_max 26.373
_diffrn_reflns_theta_min 1.907
_diffrn_source 'Enhance (Mo) X-ray Source'
_exptl_absorpt_coefficient_mu 4.696
_exptl_absorpt_correction_T_max 1.00000
_exptl_absorpt_correction_T_min 0.91147
_exptl_absorpt_correction_type multi-scan
_exptl_absorpt_process_details
;
CrysAlisPro, Agilent Technologies,
Version 1.171.37.33d (release 23-04-2014 CrysAlis171 .NET)
(compiled Apr 23 2014,17:37:27)
Empirical absorption correction using spherical harmonics,
 implemented in SCALE3 ABSPACK scaling algorithm.
Empirical absorption correction using spherical harmonics,
 implemented in SCALE3 ABSPACK scaling algorithm.
;
_exptl_crystal_colour orange
_exptl_crystal_colour_primary orange
_exptl_crystal_density_diffrn 1.607
_exptl_crystal_description plate
_exptl_crystal_F_000 2359
_exptl_crystal_size_max 0.2357
_exptl_crystal_size_mid 0.1219
_exptl_crystal_size_min 0.0669
_refine_diff_density_max 2.298
_refine_diff_density_min -1.725
_refine_diff_density_rms 0.211
_refine_ls_extinction_method none
_refine_ls_goodness_of_fit_ref 1.102
_refine_ls_hydrogen_treatment constr
_refine_ls_matrix_type full
_refine_ls_number_parameters 1159
_refine_ls_number_reflns 20313
_refine_ls_number_restraints 429
_refine_ls_restrained_S_all 1.092
_refine_ls_R_factor_all 0.0896
_refine_ls_R_factor_gt 0.0609
_refine_ls_shift/su_max 0.001
_refine_ls_shift/su_mean 0.000
_refine_ls_structure_factor_coef Fsqd
_refine_ls_weighting_details 'w=1/[\s^2^(Fo^2^)+(0.0228P)^2^+49.3460P] where P=(Fo^2^+2Fc^2^)/3'
_refine_ls_weighting_scheme calc
_refine_ls_wR_factor_gt 0.1166
_refine_ls_wR_factor_ref 0.1275
_reflns_Friedel_coverage 0.000
_reflns_number_gt 14950
_reflns_number_total 20313
_reflns_threshold_expression 'I > 2\s(I)'
_cod_data_source_file c6cc09764b2.cif
_cod_data_source_block ALC715F3a_scale_sq
_cod_depositor_comments 'Adding full bibliography for 7119239--7119242.cif.'
_cod_original_cell_volume 4984.6(4)
_cod_database_code 7119240
_shelxl_version_number 2014/6
_shelx_space_group_comment
;
The symmetry employed for this shelxl refinement is uniquely defined
by the following loop, which should always be used as a source of
symmetry information in preference to the above space-group names.
They are only intended as comments.
;
_reflns_odcompleteness_completeness 99.98
_reflns_odcompleteness_iscentric 1
_reflns_odcompleteness_theta 26.32
_olex2_refinement_description
;
1. Fixed Uiso
 At 1.2 times of:
  All B(H) groups, All C(H) groups
 At 1.5 times of:
  All C(H,H,H) groups
2. Rigid bond restraints
 N111, N112, C112, C113, C114, C115, C111
 with sigma for 1-2 distances of 0.005 and sigma for 1-3 distances of 0.005
 N131, N132, C132, C133, C134, C135, C131
 with sigma for 1-2 distances of 0.005 and sigma for 1-3 distances of 0.005
 C121, C122, N121, N122, C124, C123, C125
 with sigma for 1-2 distances of 0.005 and sigma for 1-3 distances of 0.005
 N51, N52, C52, C53, C54, C51, C55
 with sigma for 1-2 distances of 0.005 and sigma for 1-3 distances of 0.005
 N11, N12, C12, C13, C14, C11, C15
 with sigma for 1-2 distances of 0.005 and sigma for 1-3 distances of 0.005
 N31, N32, C32, C33, C34, C31, C35
 with sigma for 1-2 distances of 0.005 and sigma for 1-3 distances of 0.005
 C171, C172, C173, C174, C175, C176
 with sigma for 1-2 distances of 0.005 and sigma for 1-3 distances of 0.005
3. Uiso/Uaniso restraints and constraints
N31 \\sim C32 \\sim N32 \\sim C34 \\sim C33 \\sim C31 \\sim C35: within 1.7A
with sigma of 0.02 and sigma for terminal atoms of 0.04
N11 \\sim N12 \\sim C12 \\sim C13 \\sim C14 \\sim C11 \\sim C15: within 1.7A
with sigma of 0.02 and sigma for terminal atoms of 0.04
N52 \\sim C52 \\sim C53 \\sim N51 \\sim C54 \\sim C51 \\sim C55: within 1.7A
with sigma of 0.02 and sigma for terminal atoms of 0.04
N131 \\sim N132 \\sim C132 \\sim C133 \\sim C134 \\sim C135 \\sim C131: within
1.7A with sigma of 0.02 and sigma for terminal atoms of 0.04
N111 \\sim N112 \\sim C112 \\sim C113 \\sim C114 \\sim C115 \\sim C111: within
1.7A with sigma of 0.02 and sigma for terminal atoms of 0.04
C153 \\sim C154 \\sim N152 \\sim N151 \\sim C152 \\sim C155 \\sim C151: within
1.7A with sigma of 0.02 and sigma for terminal atoms of 0.04
C171 \\sim C172 \\sim C173 \\sim C174 \\sim C175 \\sim C176: within 1.7A with
sigma of 0.02 and sigma for terminal atoms of 0.04
Uanis(C3) \\sim Ueq, Uanis(O3) \\sim Ueq: with sigma of 0.025 and sigma for
terminal atoms of 0.05
4. Rigid body (RIGU) restrains
 O3, C3
 with sigma for 1-2 distances of 0.001 and sigma for 1-3 distances of 0.001
 N162, N142, N152, B4
 with sigma for 1-2 distances of 0.001 and sigma for 1-3 distances of 0.001
5.a Ternary CH refined with riding coordinates:
 B1(H1), B2(H2), B3(H3), B4(H4)
5.b Aromatic/amide H refined with riding coordinates:
 C13(H13), C23(H23), C33(H33), C43(H43), C53(H53), C63(H63), C72(H72),
 C73(H73), C74(H74), C75(H75), C76(H76), C113(H113), C123(H123), C133(H133),
 C143(H143), C153(H153), C163(H163), C172(H172), C173(H173), C174(H174),
 C175(H175), C176(H176)
5.c Idealised Me refined as rotating group:
 C11(H11A,H11B,H11C), C15(H15A,H15B,H15C), C21(H21A,H21B,H21C), C25(H25A,H25B,
 H25C), C31(H31A,H31B,H31C), C35(H35A,H35B,H35C), C41(H41A,H41B,H41C), C45(H45A,
 H45B,H45C), C51(H51A,H51B,H51C), C55(H55A,H55B,H55C), C61(H61A,H61B,H61C),
 C65(H65A,H65B,H65C), C111(H11D,H11E,H11F), C115(H11G,H11H,H11I), C121(H12A,
 H12B,H12C), C125(H12D,H12E,H12F), C131(H13A,H13B,H13C), C135(H13D,H13E,H13F),
 C141(H14A,H14B,H14C), C145(H14D,H14E,H14F), C151(H15D,H15E,H15F), C155(H15G,
 H15H,H15I), C161(H16A,H16B,H16C), C165(H16D,H16E,H16F)
;
_olex2_submission_special_instructions 'No special instructions were received'

loop_
_space_group_symop_operation_xyz
'x, y, z'
'-x, -y, -z'

loop_
_atom_site_label
_atom_site_type_symbol
_atom_site_fract_x
_atom_site_fract_y
_atom_site_fract_z
_atom_site_U_iso_or_equiv
_atom_site_adp_type
_atom_site_occupancy
_atom_site_site_symmetry_order
_atom_site_calc_flag
_atom_site_refinement_flags_posn
_atom_site_refinement_flags_adp
W1 W 0.23981(4) 1.02125(2) 0.36512(2) 0.02180(10) Uani 1 1 d . .
W2 W 0.24710(4) 0.91977(2) 0.17502(2) 0.02080(10) Uani 1 1 d . .
W3 W 0.25161(4) 0.54125(2) 0.11514(2) 0.01983(10) Uani 1 1 d . .
W4 W 0.27918(4) 0.43350(2) 0.37701(2) 0.01947(10) Uani 1 1 d . .
P1 P 0.0461(2) 0.95960(13) 0.28006(12) 0.0210(5) Uani 1 1 d . .
P2 P 0.4669(2) 0.48387(13) 0.24324(11) 0.0207(5) Uani 1 1 d . .
N11 N 0.3527(7) 1.0628(4) 0.4221(3) 0.0219(16) Uani 1 1 d . U
N12 N 0.4500(7) 1.1023(4) 0.3950(4) 0.0216(16) Uani 1 1 d . U
N21 N 0.4365(8) 0.9968(4) 0.3405(4) 0.027(2) Uani 1 1 d . .
N22 N 0.5261(7) 1.0439(4) 0.3277(4) 0.0220(18) Uani 1 1 d . .
N31 N 0.2610(7) 1.1240(4) 0.2969(3) 0.0225(16) Uani 1 1 d . U
N32 N 0.3774(7) 1.1509(4) 0.2867(3) 0.0215(16) Uani 1 1 d . U
N41 N 0.3374(7) 0.9133(4) 0.0902(4) 0.0235(19) Uani 1 1 d . .
N42 N 0.4672(7) 0.8972(4) 0.0898(4) 0.0234(19) Uani 1 1 d . .
N51 N 0.3795(8) 0.8265(4) 0.2212(3) 0.0222(16) Uani 1 1 d . U
N52 N 0.5024(8) 0.8222(4) 0.2003(4) 0.0258(17) Uani 1 1 d . U
N61 N 0.4192(7) 0.9742(4) 0.1685(4) 0.0219(18) Uani 1 1 d . .
N62 N 0.5387(7) 0.9448(4) 0.1627(3) 0.0223(18) Uani 1 1 d . .
N111 N 0.1305(8) 0.5763(4) 0.0272(4) 0.0261(17) Uani 1 1 d . U
N112 N 0.0250(7) 0.6204(4) 0.0210(3) 0.0242(17) Uani 1 1 d . U
N121 N 0.0599(7) 0.5265(4) 0.1530(3) 0.0212(16) Uani 1 1 d . U
N122 N -0.0410(7) 0.5755(4) 0.1285(4) 0.0213(16) Uani 1 1 d . U
N131 N 0.2027(7) 0.6472(4) 0.1053(3) 0.0188(16) Uani 1 1 d . U
N132 N 0.0813(7) 0.6795(4) 0.0862(3) 0.0191(16) Uani 1 1 d . U
N141 N 0.1910(8) 0.4169(4) 0.4682(3) 0.0236(19) Uani 1 1 d . .
N142 N 0.0604(7) 0.4105(4) 0.4753(4) 0.0231(16) Uani 1 1 d . U
N151 N 0.0972(7) 0.4955(4) 0.3446(3) 0.0181(17) Uani 1 1 d . U
N152 N -0.0181(7) 0.4710(4) 0.3676(4) 0.0229(16) Uani 1 1 d . U
N161 N 0.1622(7) 0.3488(4) 0.3863(4) 0.0217(18) Uani 1 1 d . .
N162 N 0.0428(7) 0.3457(4) 0.4099(3) 0.0226(16) Uani 1 1 d . U
O2 O -0.0174(8) 1.0697(5) 0.4099(4) 0.056(2) Uani 1 1 d . .
O3 O 0.2235(10) 0.8770(5) 0.4702(4) 0.078(4) Uani 1 1 d . U
O5 O 0.0723(8) 1.0506(4) 0.0954(4) 0.048(2) Uani 1 1 d . .
O6 O 0.0115(7) 0.8415(4) 0.1711(4) 0.046(2) Uani 1 1 d . .
O102 O 0.5012(7) 0.5751(4) 0.0368(4) 0.046(2) Uani 1 1 d . .
O103 O 0.3022(8) 0.3922(4) 0.1212(4) 0.047(2) Uani 1 1 d . .
O105 O 0.5245(8) 0.3384(5) 0.4415(4) 0.054(2) Uani 1 1 d . .
O106 O 0.4259(8) 0.5552(4) 0.3761(4) 0.047(2) Uani 1 1 d . .
C1 C 0.1464(9) 0.9863(5) 0.3231(4) 0.020(2) Uani 1 1 d . .
C2 C 0.0773(11) 1.0527(6) 0.3933(5) 0.034(3) Uani 1 1 d . .
C3 C 0.2365(11) 0.9299(5) 0.4311(5) 0.039(3) Uani 1 1 d . U
C4 C 0.1603(9) 0.9308(5) 0.2366(5) 0.024(2) Uani 1 1 d . .
C5 C 0.1385(10) 1.0039(6) 0.1231(5) 0.029(2) Uani 1 1 d . .
C6 C 0.1001(10) 0.8689(6) 0.1714(5) 0.028(2) Uani 1 1 d . .
C11 C 0.2489(11) 1.0239(6) 0.5211(5) 0.043(3) Uani 1 1 d . U
H11A H 0.1644 1.0443 0.5069 0.065 Uiso 1 1 calc GR .
H11B H 0.2642 1.0253 0.5596 0.065 Uiso 1 1 calc GR .
H11C H 0.2566 0.9774 0.5252 0.065 Uiso 1 1 calc GR .
C12 C 0.3428(10) 1.0618(5) 0.4779(4) 0.026(2) Uani 1 1 d . U
C13 C 0.4323(10) 1.1013(5) 0.4857(5) 0.032(2) Uani 1 1 d . U
H13 H 0.4456 1.1094 0.5200 0.039 Uiso 1 1 calc R .
C14 C 0.4966(9) 1.1259(5) 0.4332(4) 0.0238(19) Uani 1 1 d . U
C15 C 0.6019(10) 1.1729(5) 0.4159(5) 0.032(2) Uani 1 1 d . U
H15A H 0.6807 1.1480 0.4132 0.048 Uiso 1 1 calc GR .
H15B H 0.6107 1.1910 0.4459 0.048 Uiso 1 1 calc GR .
H15C H 0.5817 1.2097 0.3776 0.048 Uiso 1 1 calc GR .
C21 C 0.4313(11) 0.8778(6) 0.3484(6) 0.045(3) Uani 1 1 d . .
H21A H 0.4185 0.8536 0.3908 0.067 Uiso 1 1 calc GR .
H21B H 0.4822 0.8488 0.3333 0.067 Uiso 1 1 calc GR .
H21C H 0.3501 0.8912 0.3277 0.067 Uiso 1 1 calc GR .
C22 C 0.4988(10) 0.9403(5) 0.3379(4) 0.027(2) Uani 1 1 d . .
C23 C 0.6241(10) 0.9510(6) 0.3244(5) 0.033(3) Uani 1 1 d . .
H23 H 0.6869 0.9199 0.3201 0.040 Uiso 1 1 calc R .
C24 C 0.6400(9) 1.0163(6) 0.3183(5) 0.031(3) Uani 1 1 d . .
C25 C 0.7540(10) 1.0559(6) 0.3007(5) 0.045(3) Uani 1 1 d . .
H25A H 0.7327 1.0979 0.2665 0.067 Uiso 1 1 calc GR .
H25B H 0.8221 1.0297 0.2905 0.067 Uiso 1 1 calc GR .
H25C H 0.7807 1.0658 0.3338 0.067 Uiso 1 1 calc GR .
C31 C 0.0399(10) 1.1614(6) 0.2520(5) 0.041(3) Uani 1 1 d . U
H31A H 0.0332 1.1205 0.2456 0.061 Uiso 1 1 calc GR .
H31B H -0.0006 1.1997 0.2190 0.061 Uiso 1 1 calc GR .
H31C H -0.0013 1.1575 0.2889 0.061 Uiso 1 1 calc GR .
C32 C 0.1791(9) 1.1717(5) 0.2560(4) 0.0241(19) Uani 1 1 d . U
C33 C 0.2428(10) 1.2271(5) 0.2205(4) 0.0266(19) Uani 1 1 d . U
H33 H 0.2081 1.2664 0.1890 0.032 Uiso 1 1 calc R .
C34 C 0.3676(10) 1.2130(5) 0.2406(4) 0.0247(19) Uani 1 1 d . U
C35 C 0.4798(10) 1.2548(5) 0.2191(5) 0.035(3) Uani 1 1 d . U
H35A H 0.5067 1.2682 0.2501 0.052 Uiso 1 1 calc GR .
H35B H 0.4556 1.2948 0.1836 0.052 Uiso 1 1 calc GR .
H35C H 0.5488 1.2281 0.2100 0.052 Uiso 1 1 calc GR .
C41 C 0.1578(10) 0.9474(6) 0.0157(5) 0.037(3) Uani 1 1 d . .
H41A H 0.1059 0.9308 0.0509 0.055 Uiso 1 1 calc GR .
H41B H 0.1357 0.9278 -0.0117 0.055 Uiso 1 1 calc GR .
H41C H 0.1432 0.9962 -0.0035 0.055 Uiso 1 1 calc GR .
C42 C 0.2953(10) 0.9278(5) 0.0337(4) 0.025(2) Uani 1 1 d . .
C43 C 0.3972(10) 0.9211(5) -0.0023(5) 0.032(3) Uani 1 1 d . .
H43 H 0.3934 0.9274 -0.0426 0.039 Uiso 1 1 calc R .
C44 C 0.5037(10) 0.9034(5) 0.0342(5) 0.028(2) Uani 1 1 d . .
C45 C 0.6391(10) 0.8903(6) 0.0184(5) 0.042(3) Uani 1 1 d . .
H45A H 0.6928 0.9171 0.0298 0.063 Uiso 1 1 calc GR .
H45B H 0.6446 0.9025 -0.0243 0.063 Uiso 1 1 calc GR .
H45C H 0.6667 0.8427 0.0395 0.063 Uiso 1 1 calc GR .
C51 C 0.2437(11) 0.7547(5) 0.3021(5) 0.039(3) Uani 1 1 d . U
H51A H 0.2238 0.7893 0.3174 0.059 Uiso 1 1 calc GR .
H51B H 0.2527 0.7107 0.3351 0.059 Uiso 1 1 calc GR .
H51C H 0.1760 0.7560 0.2756 0.059 Uiso 1 1 calc GR .
C52 C 0.3644(11) 0.7672(5) 0.2687(5) 0.034(2) Uani 1 1 d . U
C53 C 0.4764(11) 0.7260(5) 0.2784(5) 0.039(3) Uani 1 1 d . U
H53 H 0.4920 0.6824 0.3086 0.047 Uiso 1 1 calc R .
C54 C 0.5613(11) 0.7604(5) 0.2356(5) 0.036(2) Uani 1 1 d . U
C55 C 0.6977(12) 0.7397(7) 0.2251(6) 0.061(4) Uani 1 1 d . U
H55A H 0.7031 0.7360 0.1868 0.092 Uiso 1 1 calc GR .
H55B H 0.7253 0.6964 0.2566 0.092 Uiso 1 1 calc GR .
H55C H 0.7515 0.7735 0.2252 0.092 Uiso 1 1 calc GR .
C61 C 0.3285(10) 1.0794(6) 0.1800(5) 0.036(3) Uani 1 1 d . .
H61A H 0.2803 1.1005 0.1429 0.053 Uiso 1 1 calc GR .
H61B H 0.3616 1.1140 0.1898 0.053 Uiso 1 1 calc GR .
H61C H 0.2739 1.0535 0.2117 0.053 Uiso 1 1 calc GR .
C62 C 0.4366(10) 1.0328(5) 0.1733(4) 0.028(2) Uani 1 1 d . .
C63 C 0.5664(10) 1.0421(5) 0.1701(4) 0.030(2) Uani 1 1 d . .
H63 H 0.6041 1.0787 0.1721 0.036 Uiso 1 1 calc R .
C64 C 0.6268(10) 0.9868(6) 0.1635(4) 0.029(2) Uani 1 1 d . .
C65 C 0.7666(10) 0.9693(7) 0.1596(6) 0.046(3) Uani 1 1 d . .
H65A H 0.7941 0.9291 0.1945 0.069 Uiso 1 1 calc GR .
H65B H 0.8127 1.0066 0.1580 0.069 Uiso 1 1 calc GR .
H65C H 0.7828 0.9608 0.1240 0.069 Uiso 1 1 calc GR .
C71 C -0.0221(8) 0.8836(5) 0.3361(4) 0.021(2) Uani 1 1 d . .
C72 C -0.0494(10) 0.8800(5) 0.3937(4) 0.030(2) Uani 1 1 d . .
H72 H -0.0258 0.9138 0.4053 0.036 Uiso 1 1 calc R .
C73 C -0.1115(10) 0.8264(6) 0.4338(5) 0.037(3) Uani 1 1 d . .
H73 H -0.1309 0.8246 0.4721 0.044 Uiso 1 1 calc R .
C74 C -0.1451(11) 0.7751(6) 0.4174(6) 0.045(3) Uani 1 1 d . .
H74 H -0.1830 0.7379 0.4451 0.053 Uiso 1 1 calc R .
C75 C -0.1220(11) 0.7796(6) 0.3598(6) 0.041(3) Uani 1 1 d . .
H75 H -0.1480 0.7462 0.3483 0.050 Uiso 1 1 calc R .
C76 C -0.0605(10) 0.8333(5) 0.3187(5) 0.034(3) Uani 1 1 d . .
H76 H -0.0449 0.8359 0.2799 0.040 Uiso 1 1 calc R .
C101 C 0.3552(10) 0.5089(4) 0.1818(4) 0.022(2) Uani 1 1 d . .
C102 C 0.4093(10) 0.5647(5) 0.0647(5) 0.028(2) Uani 1 1 d . .
C103 C 0.2812(9) 0.4481(6) 0.1182(5) 0.033(3) Uani 1 1 d . .
C104 C 0.3669(8) 0.4494(5) 0.3071(4) 0.020(2) Uani 1 1 d . .
C105 C 0.4339(10) 0.3723(5) 0.4182(5) 0.030(2) Uani 1 1 d . .
C106 C 0.3701(10) 0.5109(5) 0.3765(4) 0.027(2) Uani 1 1 d . .
C111 C 0.2388(12) 0.5135(6) -0.0297(5) 0.043(3) Uani 1 1 d . U
H11D H 0.3208 0.5304 -0.0310 0.065 Uiso 1 1 calc GR .
H11E H 0.2236 0.5086 -0.0667 0.065 Uiso 1 1 calc GR .
H11F H 0.2374 0.4699 0.0035 0.065 Uiso 1 1 calc GR .
C112 C 0.1382(11) 0.5621(5) -0.0220(5) 0.032(2) Uani 1 1 d . U
C113 C 0.0346(11) 0.5993(6) -0.0608(5) 0.039(2) Uani 1 1 d . U
H113 H 0.0161 0.5995 -0.0982 0.047 Uiso 1 1 calc R .
C114 C -0.0330(10) 0.6350(6) -0.0323(5) 0.034(2) Uani 1 1 d . U
C115 C -0.1529(13) 0.6825(7) -0.0529(6) 0.063(4) Uani 1 1 d . U
H11G H -0.2153 0.6690 -0.0217 0.095 Uiso 1 1 calc GR .
H11H H -0.1862 0.6803 -0.0886 0.095 Uiso 1 1 calc GR .
H11I H -0.1339 0.7283 -0.0614 0.095 Uiso 1 1 calc GR .
C121 C 0.0889(10) 0.4094(5) 0.2354(5) 0.033(2) Uani 1 1 d . U
H12A H 0.1135 0.3834 0.2119 0.049 Uiso 1 1 calc GR .
H12B H 0.0394 0.3828 0.2690 0.049 Uiso 1 1 calc GR .
H12C H 0.1639 0.4208 0.2499 0.049 Uiso 1 1 calc GR .
C122 C 0.0110(9) 0.4731(5) 0.1972(4) 0.024(2) Uani 1 1 d . U
C123 C -0.1207(10) 0.4888(6) 0.1997(5) 0.029(2) Uani 1 1 d . U
H123 H -0.1777 0.4608 0.2258 0.035 Uiso 1 1 calc R .
C124 C -0.1494(9) 0.5524(5) 0.1569(5) 0.027(2) Uani 1 1 d . U
C125 C -0.2737(9) 0.5941(6) 0.1402(5) 0.039(3) Uani 1 1 d . U
H12D H -0.2645 0.6389 0.1386 0.058 Uiso 1 1 calc GR .
H12E H -0.3360 0.5728 0.1698 0.058 Uiso 1 1 calc GR .
H12F H -0.3012 0.5977 0.1014 0.058 Uiso 1 1 calc GR .
C131 C 0.4063(9) 0.6800(5) 0.1327(5) 0.032(2) Uani 1 1 d . U
H13A H 0.4128 0.6453 0.1730 0.048 Uiso 1 1 calc GR .
H13B H 0.4379 0.7208 0.1321 0.048 Uiso 1 1 calc GR .
H13C H 0.4559 0.6644 0.1062 0.048 Uiso 1 1 calc GR .
C132 C 0.2700(9) 0.6947(5) 0.1123(4) 0.0229(19) Uani 1 1 d . U
C133 C 0.1927(9) 0.7539(5) 0.1002(5) 0.027(2) Uani 1 1 d . U
H133 H 0.2157 0.7934 0.1030 0.032 Uiso 1 1 calc R .
C134 C 0.0739(9) 0.7437(5) 0.0830(5) 0.024(2) Uani 1 1 d . U
C135 C -0.0454(10) 0.7905(5) 0.0643(5) 0.036(3) Uani 1 1 d . U
H13D H -0.0739 0.7940 0.0257 0.054 Uiso 1 1 calc GR .
H13E H -0.0288 0.8349 0.0616 0.054 Uiso 1 1 calc GR .
H13F H -0.1103 0.7729 0.0936 0.054 Uiso 1 1 calc GR .
C141 C 0.3707(11) 0.4200(7) 0.5305(6) 0.047(3) Uani 1 1 d . .
H14A H 0.4211 0.3844 0.5233 0.071 Uiso 1 1 calc GR .
H14B H 0.3843 0.4147 0.5712 0.071 Uiso 1 1 calc GR .
H14C H 0.3956 0.4636 0.5032 0.071 Uiso 1 1 calc GR .
C142 C 0.2322(10) 0.4157(5) 0.5205(5) 0.029(2) Uani 1 1 d . .
C143 C 0.1335(11) 0.4090(5) 0.5604(5) 0.036(3) Uani 1 1 d . .
H143 H 0.1385 0.4072 0.5993 0.043 Uiso 1 1 calc R .
C144 C 0.0268(10) 0.4055(5) 0.5308(4) 0.029(2) Uani 1 1 d . .
C145 C -0.1082(12) 0.3989(6) 0.5517(5) 0.048(3) Uani 1 1 d . .
H14D H -0.1621 0.4372 0.5249 0.072 Uiso 1 1 calc GR .
H14E H -0.1131 0.3978 0.5917 0.072 Uiso 1 1 calc GR .
H14F H -0.1361 0.3574 0.5519 0.072 Uiso 1 1 calc GR .
C151 C 0.1674(10) 0.6003(5) 0.2611(4) 0.029(2) Uani 1 1 d . U
H15D H 0.2163 0.6148 0.2861 0.044 Uiso 1 1 calc GR .
H15E H 0.1268 0.6395 0.2290 0.044 Uiso 1 1 calc GR .
H15F H 0.2230 0.5744 0.2445 0.044 Uiso 1 1 calc GR .
C152 C 0.0686(9) 0.5570(5) 0.2978(4) 0.022(2) Uani 1 1 d . U
C153 C -0.0628(9) 0.5703(5) 0.2912(4) 0.027(2) Uani 1 1 d . U
H153 H -0.1073 0.6085 0.2624 0.033 Uiso 1 1 calc R .
C154 C -0.1144(9) 0.5161(6) 0.3352(5) 0.029(2) Uani 1 1 d . U
C155 C -0.2531(10) 0.5032(7) 0.3468(6) 0.048(3) Uani 1 1 d . U
H15G H -0.2698 0.4641 0.3392 0.071 Uiso 1 1 calc GR .
H15H H -0.3058 0.5424 0.3206 0.071 Uiso 1 1 calc GR .
H15I H -0.2719 0.4949 0.3880 0.071 Uiso 1 1 calc GR .
C161 C 0.3116(11) 0.2780(6) 0.3494(6) 0.044(3) Uani 1 1 d . .
H16A H 0.3185 0.3120 0.3092 0.066 Uiso 1 1 calc GR .
H16B H 0.3134 0.2337 0.3484 0.066 Uiso 1 1 calc GR .
H16C H 0.3818 0.2789 0.3737 0.066 Uiso 1 1 calc GR .
C162 C 0.1893(10) 0.2928(5) 0.3758(5) 0.028(2) Uani 1 1 d . .
C163 C 0.0849(11) 0.2531(5) 0.3927(5) 0.036(3) Uani 1 1 d . .
H163 H 0.0779 0.2117 0.3896 0.043 Uiso 1 1 calc R .
C164 C -0.0045(10) 0.2874(5) 0.4146(4) 0.028(2) Uani 1 1 d . .
C165 C -0.1320(11) 0.2676(6) 0.4414(5) 0.044(3) Uani 1 1 d . .
H16D H -0.1301 0.2596 0.4834 0.067 Uiso 1 1 calc GR .
H16E H -0.1510 0.2267 0.4374 0.067 Uiso 1 1 calc GR .
H16F H -0.1965 0.3038 0.4208 0.067 Uiso 1 1 calc GR .
C171 C 0.5728(9) 0.4133(5) 0.2390(4) 0.0195(18) Uani 1 1 d . U
C172 C 0.6054(9) 0.4123(5) 0.1822(4) 0.0229(19) Uani 1 1 d . U
H172 H 0.5630 0.4434 0.1475 0.028 Uiso 1 1 calc R .
C173 C 0.7011(9) 0.3647(5) 0.1782(5) 0.029(2) Uani 1 1 d . U
H173 H 0.7219 0.3633 0.1412 0.035 Uiso 1 1 calc R .
C174 C 0.7632(10) 0.3203(5) 0.2296(5) 0.032(2) Uani 1 1 d . U
H174 H 0.8281 0.2894 0.2268 0.039 Uiso 1 1 calc R .
C175 C 0.7338(10) 0.3196(5) 0.2855(5) 0.032(2) Uani 1 1 d . U
H175 H 0.7774 0.2883 0.3198 0.038 Uiso 1 1 calc R .
C176 C 0.6373(10) 0.3665(5) 0.2901(5) 0.030(2) Uani 1 1 d . U
H176 H 0.6164 0.3662 0.3277 0.036 Uiso 1 1 calc R .
B1 B 0.4906(11) 1.1131(6) 0.3298(5) 0.022(2) Uani 1 1 d . .
H1 H 0.5641 1.1404 0.3184 0.026 Uiso 1 1 calc R .
B2 B 0.5508(11) 0.8820(6) 0.1471(5) 0.026(3) Uani 1 1 d . .
H2 H 0.6403 0.8710 0.1396 0.031 Uiso 1 1 calc R .
B3 B -0.0193(11) 0.6402(6) 0.0728(5) 0.021(2) Uani 1 1 d . .
H3 H -0.0997 0.6694 0.0611 0.026 Uiso 1 1 calc R .
B4 B -0.0201(11) 0.4049(6) 0.4254(5) 0.0233(16) Uani 1 1 d . U
H4 H -0.1080 0.3966 0.4387 0.028 Uiso 1 1 calc R .

loop_
_atom_site_aniso_label
_atom_site_aniso_U_11
_atom_site_aniso_U_22
_atom_site_aniso_U_33
_atom_site_aniso_U_23
_atom_site_aniso_U_13
_atom_site_aniso_U_12
W1 0.0235(2) 0.0226(2) 0.0205(2) -0.00902(17) 0.00013(16) -0.00666(16)
W2 0.0192(2) 0.0242(2) 0.0222(2) -0.01291(18) 0.00268(16) -0.00111(16)
W3 0.0168(2) 0.0221(2) 0.0199(2) -0.00816(17) -0.00024(15) 0.00090(16)
W4 0.0171(2) 0.0244(2) 0.0189(2) -0.01081(17) 0.00207(15) -0.00191(16)
P1 0.0187(14) 0.0241(14) 0.0238(15) -0.0133(11) 0.0018(10) -0.0024(10)
P2 0.0172(13) 0.0266(15) 0.0186(14) -0.0094(11) 0.0018(10) -0.0013(10)
N11 0.023(4) 0.027(4) 0.019(4) -0.012(3) 0.001(3) -0.005(3)
N12 0.013(4) 0.032(5) 0.022(4) -0.013(3) -0.004(3) -0.006(3)
N21 0.027(5) 0.027(5) 0.027(5) -0.013(4) -0.008(4) 0.006(4)
N22 0.015(4) 0.024(5) 0.025(5) -0.007(4) -0.003(3) -0.002(3)
N31 0.022(4) 0.031(4) 0.018(4) -0.012(3) 0.002(3) -0.009(3)
N32 0.022(3) 0.023(4) 0.021(4) -0.010(3) 0.004(3) -0.003(3)
N41 0.016(4) 0.034(5) 0.027(5) -0.018(4) 0.003(3) -0.005(4)
N42 0.023(5) 0.025(5) 0.022(5) -0.010(4) 0.007(3) -0.001(3)
N51 0.030(4) 0.020(4) 0.016(4) -0.009(3) -0.002(3) 0.003(3)
N52 0.029(4) 0.025(4) 0.018(4) -0.004(3) -0.001(3) 0.006(3)
N61 0.018(4) 0.022(5) 0.026(5) -0.010(4) 0.005(3) -0.004(3)
N62 0.017(4) 0.027(5) 0.022(5) -0.008(4) -0.002(3) -0.003(3)
N111 0.026(4) 0.033(5) 0.020(4) -0.012(3) 0.002(3) 0.001(3)
N112 0.023(4) 0.034(5) 0.017(4) -0.013(3) -0.003(3) 0.001(3)
N121 0.019(3) 0.033(4) 0.009(4) -0.005(3) 0.000(3) -0.004(3)
N122 0.015(3) 0.022(4) 0.029(5) -0.013(3) 0.000(3) -0.001(3)
N131 0.012(3) 0.023(4) 0.022(4) -0.011(3) -0.009(3) 0.009(3)
N132 0.010(3) 0.023(4) 0.023(4) -0.010(3) -0.004(3) 0.004(3)
N141 0.029(5) 0.029(5) 0.020(5) -0.016(4) 0.009(4) -0.005(4)
N142 0.023(4) 0.028(4) 0.021(3) -0.012(3) 0.005(2) -0.008(3)
N151 0.017(4) 0.021(4) 0.020(4) -0.011(3) 0.004(3) -0.005(3)
N152 0.019(4) 0.029(3) 0.023(3) -0.014(2) 0.004(2) -0.004(2)
N161 0.015(4) 0.028(5) 0.024(5) -0.013(4) 0.002(3) -0.002(3)
N162 0.021(4) 0.028(3) 0.021(3) -0.012(3) 0.004(3) -0.007(2)
O2 0.034(5) 0.083(7) 0.072(7) -0.052(6) 0.022(5) -0.019(5)
O3 0.096(8) 0.048(5) 0.059(6) 0.021(4) -0.039(5) -0.039(5)
O5 0.050(5) 0.041(5) 0.043(5) -0.011(4) -0.015(4) 0.021(4)
O6 0.033(5) 0.069(6) 0.059(6) -0.048(5) 0.009(4) -0.016(4)
O102 0.024(5) 0.061(6) 0.051(6) -0.020(4) 0.017(4) -0.001(4)
O103 0.061(6) 0.024(5) 0.054(6) -0.017(4) -0.017(4) 0.005(4)
O105 0.040(5) 0.077(7) 0.040(5) -0.024(5) -0.015(4) 0.026(5)
O106 0.042(5) 0.052(6) 0.055(6) -0.024(4) 0.005(4) -0.026(4)
C1 0.033(6) 0.016(5) 0.008(5) -0.001(4) 0.003(4) -0.005(4)
C2 0.033(7) 0.052(8) 0.030(7) -0.027(6) 0.011(5) -0.024(5)
C3 0.039(6) 0.028(5) 0.038(6) 0.001(4) -0.026(5) -0.015(4)
C4 0.025(6) 0.021(5) 0.033(6) -0.015(5) -0.003(4) -0.011(4)
C5 0.028(6) 0.036(7) 0.028(6) -0.018(5) 0.001(5) 0.002(5)
C6 0.029(6) 0.041(7) 0.026(6) -0.026(5) 0.003(5) -0.005(5)
C11 0.047(7) 0.056(8) 0.028(6) -0.018(6) 0.017(5) -0.014(5)
C12 0.036(5) 0.025(5) 0.014(4) -0.004(4) -0.004(3) -0.002(4)
C13 0.039(6) 0.039(6) 0.022(4) -0.014(4) -0.008(4) -0.005(4)
C14 0.026(5) 0.024(5) 0.025(5) -0.014(4) -0.007(3) 0.001(3)
C15 0.026(6) 0.039(7) 0.040(7) -0.023(5) -0.006(4) -0.007(4)
C21 0.047(8) 0.030(7) 0.065(9) -0.028(6) -0.020(6) 0.006(5)
C22 0.033(6) 0.022(6) 0.024(6) -0.008(4) -0.012(5) 0.007(4)
C23 0.033(7) 0.033(7) 0.036(7) -0.021(5) -0.007(5) 0.018(5)
C24 0.016(6) 0.044(7) 0.035(7) -0.020(5) -0.004(4) 0.013(5)
C25 0.024(6) 0.065(9) 0.044(8) -0.021(7) 0.006(5) 0.001(6)
C31 0.029(4) 0.031(6) 0.050(8) -0.004(5) -0.013(5) 0.002(4)
C32 0.024(4) 0.022(5) 0.026(5) -0.011(4) 0.000(3) 0.003(3)
C33 0.033(4) 0.024(5) 0.019(5) -0.007(3) 0.006(3) 0.003(3)
C34 0.035(4) 0.023(4) 0.020(5) -0.012(3) 0.005(4) -0.006(3)
C35 0.039(5) 0.033(6) 0.026(6) -0.005(5) 0.004(5) -0.009(4)
C41 0.038(7) 0.042(7) 0.030(7) -0.014(5) -0.001(5) -0.004(5)
C42 0.030(6) 0.022(6) 0.025(6) -0.009(4) -0.006(4) 0.000(4)
C43 0.036(7) 0.039(7) 0.026(6) -0.016(5) 0.007(5) -0.009(5)
C44 0.026(6) 0.029(6) 0.028(6) -0.012(5) 0.012(5) -0.003(4)
C45 0.027(7) 0.057(8) 0.036(7) -0.017(6) 0.011(5) 0.010(5)
C51 0.049(6) 0.023(6) 0.037(7) -0.002(5) 0.013(5) -0.007(5)
C52 0.041(5) 0.022(5) 0.031(6) -0.004(4) 0.007(4) -0.001(4)
C53 0.053(5) 0.010(4) 0.046(6) -0.003(4) 0.005(4) 0.005(4)
C54 0.044(5) 0.024(5) 0.034(6) -0.008(4) 0.003(4) 0.011(4)
C55 0.051(6) 0.050(8) 0.054(9) 0.001(7) 0.002(6) 0.029(6)
C61 0.036(7) 0.039(7) 0.040(7) -0.025(6) 0.009(5) -0.012(5)
C62 0.040(7) 0.027(6) 0.021(6) -0.011(5) 0.001(5) -0.012(5)
C63 0.038(7) 0.032(6) 0.023(6) -0.013(5) 0.000(5) -0.012(5)
C64 0.023(6) 0.048(7) 0.015(5) -0.010(5) -0.003(4) -0.004(5)
C65 0.027(7) 0.066(9) 0.046(8) -0.020(7) 0.009(5) -0.016(6)
C71 0.010(5) 0.034(6) 0.022(5) -0.014(4) -0.003(4) 0.000(4)
C72 0.033(6) 0.038(7) 0.023(6) -0.014(5) 0.005(5) -0.014(5)
C73 0.036(7) 0.044(7) 0.030(7) -0.015(6) 0.010(5) -0.009(5)
C74 0.042(8) 0.038(7) 0.044(8) -0.004(6) 0.010(6) -0.018(6)
C75 0.048(8) 0.022(6) 0.055(9) -0.015(6) 0.010(6) -0.012(5)
C76 0.041(7) 0.032(6) 0.031(7) -0.016(5) 0.005(5) -0.007(5)
C101 0.041(6) 0.010(5) 0.013(5) -0.005(4) 0.005(4) 0.004(4)
C102 0.026(6) 0.024(6) 0.032(6) -0.010(5) -0.004(5) 0.008(4)
C103 0.010(5) 0.028(6) 0.048(8) 0.000(5) -0.005(5) -0.003(4)
C104 0.010(5) 0.025(5) 0.025(6) -0.009(4) -0.007(4) -0.001(4)
C105 0.033(7) 0.032(6) 0.023(6) -0.009(5) -0.003(5) 0.000(5)
C106 0.026(6) 0.033(6) 0.020(6) -0.010(5) 0.003(4) -0.003(5)
C111 0.063(8) 0.037(7) 0.033(7) -0.021(5) 0.012(5) 0.004(5)
C112 0.047(6) 0.028(5) 0.023(5) -0.013(4) 0.003(4) 0.000(4)
C113 0.055(6) 0.049(7) 0.017(5) -0.019(4) 0.000(4) 0.001(4)
C114 0.038(5) 0.047(6) 0.021(5) -0.019(4) -0.007(4) 0.006(4)
C115 0.067(9) 0.071(10) 0.049(8) -0.028(7) -0.035(6) 0.034(6)
C121 0.035(6) 0.028(5) 0.030(6) -0.005(4) -0.003(5) -0.010(4)
C122 0.028(4) 0.024(4) 0.022(5) -0.008(3) -0.001(4) -0.012(3)
C123 0.025(4) 0.042(5) 0.023(6) -0.015(4) 0.005(4) -0.015(3)
C124 0.021(4) 0.034(5) 0.034(6) -0.020(4) 0.009(4) -0.005(3)
C125 0.014(4) 0.057(7) 0.046(7) -0.020(6) 0.009(4) -0.008(4)
C131 0.020(4) 0.035(6) 0.041(7) -0.012(5) -0.006(4) -0.008(4)
C132 0.012(4) 0.029(5) 0.027(5) -0.010(4) 0.001(4) -0.006(3)
C133 0.025(4) 0.025(4) 0.032(6) -0.013(4) 0.001(4) -0.003(3)
C134 0.019(4) 0.019(4) 0.032(5) -0.008(4) 0.000(4) 0.001(3)
C135 0.030(5) 0.027(5) 0.050(7) -0.017(5) -0.007(5) 0.010(4)
C141 0.033(7) 0.077(10) 0.048(8) -0.040(7) -0.002(6) -0.016(6)
C142 0.041(7) 0.028(6) 0.025(6) -0.017(5) 0.000(5) -0.004(5)
C143 0.054(8) 0.036(7) 0.032(7) -0.027(5) 0.013(5) -0.011(5)
C144 0.044(7) 0.025(6) 0.021(6) -0.013(5) 0.013(5) -0.007(5)
C145 0.055(9) 0.056(9) 0.041(8) -0.027(6) 0.027(6) -0.021(6)
C151 0.047(7) 0.019(5) 0.021(6) -0.007(4) 0.006(5) -0.006(5)
C152 0.026(5) 0.021(5) 0.022(5) -0.014(4) -0.003(4) 0.009(4)
C153 0.029(5) 0.031(6) 0.020(5) -0.011(4) -0.003(4) 0.013(4)
C154 0.023(5) 0.041(6) 0.031(6) -0.027(5) -0.003(4) 0.008(4)
C155 0.020(6) 0.074(9) 0.053(8) -0.031(7) 0.000(5) 0.003(6)
C161 0.046(8) 0.038(7) 0.056(8) -0.031(6) 0.003(6) 0.007(6)
C162 0.042(7) 0.016(5) 0.027(6) -0.009(4) -0.005(5) 0.002(5)
C163 0.061(8) 0.022(6) 0.024(6) -0.009(5) -0.007(5) -0.008(5)
C164 0.046(7) 0.021(6) 0.013(5) 0.000(4) -0.012(5) -0.010(5)
C165 0.040(7) 0.044(8) 0.042(8) -0.006(6) 0.001(6) -0.024(6)
C171 0.017(5) 0.017(5) 0.025(4) -0.009(3) 0.005(3) -0.006(3)
C172 0.025(5) 0.021(5) 0.024(4) -0.009(4) 0.004(4) -0.008(3)
C173 0.023(5) 0.039(6) 0.027(4) -0.013(4) 0.016(4) -0.007(4)
C174 0.028(6) 0.025(5) 0.043(5) -0.014(4) 0.006(4) -0.001(4)
C175 0.030(5) 0.026(5) 0.032(4) -0.004(4) -0.005(4) -0.002(4)
C176 0.027(5) 0.032(6) 0.025(4) -0.006(4) 0.000(4) -0.001(4)
B1 0.020(6) 0.024(6) 0.026(7) -0.014(5) -0.002(5) -0.004(5)
B2 0.016(6) 0.031(7) 0.030(7) -0.013(5) 0.002(5) 0.008(5)
B3 0.020(6) 0.025(6) 0.020(6) -0.010(5) -0.006(5) 0.003(5)
B4 0.021(4) 0.030(3) 0.023(3) -0.013(2) 0.004(2) -0.006(2)

loop_
_atom_type_symbol
_atom_type_description
_atom_type_scat_dispersion_real
_atom_type_scat_dispersion_imag
_atom_type_scat_source
C C 0.0030 0.0020 'International Tables Vol C Tables 4.2.6.8 and 6.1.1.4'
H H 0.0000 0.0000 'International Tables Vol C Tables 4.2.6.8 and 6.1.1.4'
B B 0.0010 0.0010 'International Tables Vol C Tables 4.2.6.8 and 6.1.1.4'
N N 0.0060 0.0030 'International Tables Vol C Tables 4.2.6.8 and 6.1.1.4'
O O 0.0110 0.0060 'International Tables Vol C Tables 4.2.6.8 and 6.1.1.4'
P P 0.1020 0.0940 'International Tables Vol C Tables 4.2.6.8 and 6.1.1.4'
W W -0.8490 6.8720 'International Tables Vol C Tables 4.2.6.8 and 6.1.1.4'

loop_
_exptl_crystal_face_index_h
_exptl_crystal_face_index_k
_exptl_crystal_face_index_l
_exptl_crystal_face_perp_dist
_exptl_oxdiff_crystal_face_indexfrac_h
_exptl_oxdiff_crystal_face_indexfrac_k
_exptl_oxdiff_crystal_face_indexfrac_l
_exptl_oxdiff_crystal_face_x
_exptl_oxdiff_crystal_face_y
_exptl_oxdiff_crystal_face_z
15 -3 2 0.0850 15.0001 -3.0000 2.0001 -0.7319 0.5361 0.5029
0 -3 30 0.0451 0.0000 -3.0001 29.9990 -0.7680 -0.1991 -0.6214
0 23 -9 0.0370 -0.0000 22.9995 -8.9998 0.7570 0.6289 -0.0120
0 5 -29 0.0215 -0.0000 5.0000 -28.9991 0.7924 0.2466 0.5818
0 -23 9 0.0370 0.0000 -22.9995 8.9998 -0.7570 -0.6289 0.0120
0 -17 -33 0.0350 0.1000 -16.9994 -33.0988 0.3593 -0.2992 0.8714
-2 17 33 0.0474 -2.0000 16.9995 32.9988 -0.2792 0.2209 -0.9350
-15 3 -2 0.1150 -15.0001 3.0000 -2.0001 0.7319 -0.5361 -0.5029

loop_
_geom_angle_atom_site_label_1
_geom_angle_atom_site_label_2
_geom_angle_atom_site_label_3
_geom_angle
N21 W1 N11 80.8(3)
N31 W1 N11 80.9(3)
N31 W1 N21 84.9(3)
C1 W1 N11 177.4(3)
C1 W1 N21 100.8(4)
C1 W1 N31 101.2(3)
C1 W1 C2 88.8(4)
C1 W1 C3 84.6(4)
C2 W1 N11 89.6(3)
C2 W1 N21 170.2(4)
C2 W1 N31 91.7(4)
C3 W1 N11 93.4(4)
C3 W1 N21 92.0(4)
C3 W1 N31 173.9(3)
C3 W1 C2 90.6(5)
N51 W2 N41 82.6(3)
N61 W2 N41 79.6(3)
N61 W2 N51 84.0(3)
C4 W2 N41 173.4(4)
C4 W2 N51 103.6(4)
C4 W2 N61 103.2(3)
C4 W2 C5 84.2(4)
C4 W2 C6 84.2(4)
C5 W2 N41 89.7(4)
C5 W2 N51 172.2(4)
C5 W2 N61 94.3(4)
C6 W2 N41 93.0(3)
C6 W2 N51 94.9(4)
C6 W2 N61 172.6(3)
C6 W2 C5 85.7(4)
N121 W3 N111 79.9(3)
N121 W3 N131 83.3(3)
N131 W3 N111 83.3(3)
C101 W3 N111 175.1(3)
C101 W3 N121 103.2(4)
C101 W3 N131 100.8(3)
C101 W3 C102 88.1(4)
C101 W3 C103 84.7(4)
C102 W3 N111 89.0(4)
C102 W3 N121 168.6(3)
C102 W3 N131 93.3(3)
C103 W3 N111 91.2(4)
C103 W3 N121 94.1(4)
C103 W3 N131 174.3(3)
C103 W3 C102 88.3(4)
N151 W4 N141 81.6(3)
N151 W4 N161 82.6(3)
N161 W4 N141 81.3(3)
C104 W4 N141 173.2(3)
C104 W4 N151 102.7(3)
C104 W4 N161 104.4(3)
C104 W4 C105 85.5(4)
C104 W4 C106 82.5(4)
C105 W4 N141 90.3(4)
C105 W4 N151 171.8(4)
C105 W4 N161 94.8(4)
C106 W4 N141 91.9(3)
C106 W4 N151 94.3(3)
C106 W4 N161 172.8(4)
C106 W4 C105 87.4(4)
C1 P1 C4 102.2(4)
C1 P1 C71 104.5(4)
C4 P1 C71 107.7(4)
C101 P2 C171 106.1(4)
C104 P2 C101 102.1(4)
C104 P2 C171 107.9(4)
N12 N11 W1 118.0(5)
C12 N11 W1 135.4(7)
C12 N11 N12 106.4(8)
N11 N12 B1 120.4(7)
C14 N12 N11 109.3(8)
C14 N12 B1 130.3(8)
N22 N21 W1 120.2(6)
C22 N21 W1 133.7(7)
C22 N21 N22 106.0(8)
N21 N22 B1 120.5(8)
C24 N22 N21 109.7(8)
C24 N22 B1 129.7(9)
N32 N31 W1 121.3(6)
C32 N31 W1 133.0(6)
C32 N31 N32 105.6(8)
N31 N32 B1 119.7(8)
C34 N32 N31 110.2(8)
C34 N32 B1 129.8(8)
N42 N41 W2 119.1(6)
C42 N41 W2 135.0(7)
C42 N41 N42 105.5(8)
N41 N42 B2 120.2(8)
C44 N42 N41 110.1(8)
C44 N42 B2 129.5(9)
N52 N51 W2 120.2(6)
C52 N51 W2 132.2(7)
C52 N51 N52 107.6(8)
N51 N52 B2 120.8(7)
C54 N52 N51 108.1(8)
C54 N52 B2 131.1(9)
N62 N61 W2 120.4(6)
C62 N61 W2 132.2(7)
C62 N61 N62 107.1(8)
N61 N62 B2 120.1(7)
C64 N62 N61 108.2(8)
C64 N62 B2 130.9(9)
N112 N111 W3 117.6(6)
C112 N111 W3 134.3(7)
C112 N111 N112 108.0(8)
N111 N112 B3 120.9(8)
C114 N112 N111 109.4(8)
C114 N112 B3 129.3(8)
N122 N121 W3 121.2(6)
C122 N121 W3 132.2(7)
C122 N121 N122 106.4(8)
N121 N122 B3 119.3(8)
C124 N122 N121 109.7(8)
C124 N122 B3 130.7(8)
N132 N131 W3 120.8(5)
C132 N131 W3 133.6(6)
C132 N131 N132 105.5(7)
N131 N132 B3 119.2(7)
C134 N132 N131 110.3(7)
C134 N132 B3 130.4(8)
N142 N141 W4 118.9(6)
C142 N141 W4 135.8(7)
C142 N141 N142 105.1(8)
N141 N142 B4 120.6(8)
C144 N142 N141 109.4(8)
C144 N142 B4 129.9(9)
N152 N151 W4 121.6(6)
C152 N151 W4 131.7(6)
C152 N151 N152 106.4(7)
N151 N152 B4 119.8(8)
C154 N152 N151 109.2(8)
C154 N152 B4 130.8(9)
N162 N161 W4 121.0(6)
C162 N161 W4 131.3(7)
C162 N161 N162 107.6(8)
N161 N162 B4 120.8(8)
C164 N162 N161 109.6(8)
C164 N162 B4 129.6(9)
P1 C1 W1 174.6(6)
O2 C2 W1 178.8(9)
O3 C3 W1 174.2(11)
P1 C4 W2 163.4(6)
O5 C5 W2 176.9(10)
O6 C6 W2 176.1(9)
N11 C12 C11 122.6(9)
N11 C12 C13 109.2(9)
C13 C12 C11 128.2(10)
C14 C13 C12 106.3(9)
N12 C14 C13 108.8(9)
N12 C14 C15 122.0(9)
C13 C14 C15 129.2(9)
N21 C22 C21 121.5(10)
N21 C22 C23 109.7(9)
C23 C22 C21 128.8(10)
C22 C23 C24 107.3(9)
N22 C24 C23 107.4(9)
N22 C24 C25 122.1(10)
C23 C24 C25 130.4(10)
N31 C32 C31 122.2(9)
N31 C32 C33 110.0(9)
C33 C32 C31 127.7(9)
C34 C33 C32 106.5(9)
N32 C34 C33 107.6(8)
N32 C34 C35 122.2(9)
C33 C34 C35 130.2(9)
N41 C42 C41 122.0(9)
N41 C42 C43 110.3(9)
C43 C42 C41 127.6(10)
C44 C43 C42 105.5(9)
N42 C44 C43 108.5(9)
N42 C44 C45 123.5(10)
C43 C44 C45 128.0(10)
N51 C52 C51 121.9(9)
N51 C52 C53 108.5(10)
C53 C52 C51 129.6(10)
C54 C53 C52 107.8(10)
N52 C54 C53 107.9(10)
N52 C54 C55 121.4(10)
C53 C54 C55 130.6(10)
N61 C62 C61 122.7(9)
N61 C62 C63 109.5(9)
C63 C62 C61 127.8(9)
C64 C63 C62 106.2(9)
N62 C64 C63 109.0(9)
N62 C64 C65 122.0(10)
C63 C64 C65 129.0(10)
C72 C71 P1 120.2(8)
C72 C71 C76 119.5(9)
C76 C71 P1 119.9(8)
C73 C72 C71 120.3(10)
C72 C73 C74 120.3(11)
C75 C74 C73 119.7(11)
C74 C75 C76 120.8(11)
C75 C76 C71 119.4(10)
P2 C101 W3 174.3(6)
O102 C102 W3 176.9(9)
O103 C103 W3 177.9(9)
P2 C104 W4 164.1(6)
O105 C105 W4 178.5(11)
O106 C106 W4 178.3(9)
N111 C112 C111 123.0(10)
N111 C112 C113 108.0(9)
C113 C112 C111 129.0(10)
C114 C113 C112 106.3(9)
N112 C114 C113 108.3(10)
N112 C114 C115 122.6(10)
C113 C114 C115 129.1(10)
N121 C122 C121 123.7(9)
N121 C122 C123 108.5(9)
C123 C122 C121 127.8(9)
C124 C123 C122 107.2(9)
N122 C124 C123 108.2(9)
N122 C124 C125 121.8(9)
C123 C124 C125 130.0(9)
N131 C132 C131 122.4(9)
N131 C132 C133 110.0(8)
C133 C132 C131 127.6(9)
C132 C133 C134 107.1(9)
N132 C134 C133 107.0(8)
N132 C134 C135 122.5(9)
C133 C134 C135 130.5(9)
N141 C142 C141 120.6(10)
N141 C142 C143 111.3(9)
C143 C142 C141 128.0(10)
C144 C143 C142 105.7(9)
N142 C144 C143 108.4(9)
N142 C144 C145 122.0(10)
C143 C144 C145 129.5(10)
N151 C152 C151 123.1(8)
N151 C152 C153 109.2(9)
C153 C152 C151 127.6(9)
C154 C153 C152 106.7(9)
N152 C154 C153 108.5(9)
N152 C154 C155 122.7(10)
C153 C154 C155 128.7(10)
N161 C162 C161 123.4(9)
N161 C162 C163 108.8(10)
C163 C162 C161 127.7(10)
C164 C163 C162 106.3(9)
N162 C164 C163 107.7(10)
N162 C164 C165 122.6(10)
C163 C164 C165 129.7(10)
C172 C171 P2 120.2(7)
C176 C171 P2 120.3(8)
C176 C171 C172 118.7(9)
C173 C172 C171 120.3(9)
C174 C173 C172 118.8(10)
C173 C174 C175 122.6(10)
C174 C175 C176 119.1(10)
C171 C176 C175 120.5(10)
N22 B1 N12 108.9(8)
N22 B1 N32 110.3(8)
N32 B1 N12 108.4(8)
N52 B2 N42 109.6(9)
N52 B2 N62 108.2(8)
N62 B2 N42 109.2(8)
N112 B3 N122 109.2(8)
N132 B3 N112 109.7(8)
N132 B3 N122 110.5(8)
N142 B4 N152 109.7(8)
N142 B4 N162 108.5(8)
N152 B4 N162 106.9(8)

loop_
_geom_bond_atom_site_label_1
_geom_bond_atom_site_label_2
_geom_bond_distance
W1 N11 2.314(8)
W1 N21 2.216(8)
W1 N31 2.189(8)
W1 C1 1.830(9)
W1 C2 1.987(12)
W1 C3 1.974(10)
W2 N41 2.293(8)
W2 N51 2.228(8)
W2 N61 2.212(8)
W2 C4 1.816(10)
W2 C5 2.003(11)
W2 C6 1.993(11)
W3 N111 2.320(8)
W3 N121 2.192(8)
W3 N131 2.204(7)
W3 C101 1.821(10)
W3 C102 2.016(11)
W3 C103 1.967(12)
W4 N141 2.282(7)
W4 N151 2.194(8)
W4 N161 2.222(8)
W4 C104 1.832(10)
W4 C105 2.000(11)
W4 C106 1.986(11)
P1 C1 1.779(10)
P1 C4 1.805(11)
P1 C71 1.847(10)
P2 C101 1.789(10)
P2 C104 1.788(10)
P2 C171 1.832(10)
N11 N12 1.371(10)
N11 C12 1.346(12)
N12 C14 1.338(11)
N12 B1 1.557(13)
N21 N22 1.384(11)
N21 C22 1.348(12)
N22 C24 1.343(12)
N22 B1 1.519(13)
N31 N32 1.376(10)
N31 C32 1.355(12)
N32 C34 1.349(12)
N32 B1 1.537(13)
N41 N42 1.379(11)
N41 C42 1.351(12)
N42 C44 1.350(12)
N42 B2 1.563(14)
N51 N52 1.386(11)
N51 C52 1.350(12)
N52 C54 1.358(12)
N52 B2 1.525(14)
N61 N62 1.384(11)
N61 C62 1.336(12)
N62 C64 1.355(12)
N62 B2 1.535(14)
N111 N112 1.361(11)
N111 C112 1.343(12)
N112 C114 1.346(12)
N112 B3 1.529(13)
N121 N122 1.381(10)
N121 C122 1.351(12)
N122 C124 1.346(12)
N122 B3 1.531(13)
N131 N132 1.390(10)
N131 C132 1.355(11)
N132 C134 1.346(12)
N132 B3 1.526(13)
N141 N142 1.393(11)
N141 C142 1.336(12)
N142 C144 1.348(12)
N142 B4 1.537(13)
N151 N152 1.381(10)
N151 C152 1.364(11)
N152 C154 1.352(12)
N152 B4 1.544(14)
N161 N162 1.363(10)
N161 C162 1.330(12)
N162 C164 1.351(12)
N162 B4 1.554(13)
O2 C2 1.149(13)
O3 C3 1.168(12)
O5 C5 1.139(12)
O6 C6 1.148(12)
O102 C102 1.152(12)
O103 C103 1.172(12)
O105 C105 1.151(12)
O106 C106 1.158(12)
C11 C12 1.466(14)
C12 C13 1.385(14)
C13 C14 1.356(14)
C14 C15 1.505(13)
C21 C22 1.503(14)
C22 C23 1.368(15)
C23 C24 1.374(15)
C24 C25 1.488(15)
C31 C32 1.510(14)
C32 C33 1.379(13)
C33 C34 1.375(14)
C34 C35 1.504(14)
C41 C42 1.493(14)
C42 C43 1.400(14)
C43 C44 1.370(14)
C44 C45 1.498(14)
C51 C52 1.477(15)
C52 C53 1.372(15)
C53 C54 1.371(15)
C54 C55 1.510(16)
C61 C62 1.494(15)
C62 C63 1.393(14)
C63 C64 1.359(15)
C64 C65 1.494(15)
C71 C72 1.391(13)
C71 C76 1.399(13)
C72 C73 1.380(14)
C73 C74 1.386(16)
C74 C75 1.377(16)
C75 C76 1.388(15)
C111 C112 1.480(15)
C112 C113 1.411(15)
C113 C114 1.368(14)
C114 C115 1.505(15)
C121 C122 1.488(14)
C122 C123 1.401(14)
C123 C124 1.353(14)
C124 C125 1.481(14)
C131 C132 1.491(13)
C132 C133 1.375(13)
C133 C134 1.388(13)
C134 C135 1.489(13)
C141 C142 1.499(14)
C142 C143 1.378(14)
C143 C144 1.366(15)
C144 C145 1.496(15)
C151 C152 1.485(13)
C152 C153 1.384(13)
C153 C154 1.371(14)
C154 C155 1.508(15)
C161 C162 1.487(15)
C162 C163 1.403(15)
C163 C164 1.369(15)
C164 C165 1.497(15)
C171 C172 1.419(13)
C171 C176 1.384(13)
C172 C173 1.398(14)
C173 C174 1.361(14)
C174 C175 1.376(15)
C175 C176 1.398(14)
